data_1517851
loop_
_publ_author_name
'Velasco, V.'
'Aguil\`a, D.'
'Barrios, L. A.'
'Borilovic, I.'
'Roubeau, O.'
'Ribas-Ari\~no, J.'
'Fumanal, M.'
'Teat, S. J.'
'Arom\'i, G.'

_publ_section_title
;
 New coordination features; a bridging pyridine and the forced shortest
 non-covalent distance between two CO32&#x2212;species
;
_journal_issue 1
_journal_name_full 'Chem. Sci.'
_journal_page_first 123
_journal_paper_doi 10.1039/C4SC02491E
_journal_volume 6
_journal_year 2015
_chemical_formula_moiety 'C23 H17 N O6'
_chemical_formula_sum 'C23 H17 N O6'
_chemical_formula_weight 403.38
_chemical_name_systematic
; 
 ? 
;
_space_group_IT_number 61
_symmetry_cell_setting orthorhombic
_symmetry_space_group_name_Hall '-P 2ac 2ab'
_symmetry_space_group_name_H-M 'P b c a'
_atom_sites_solution_hydrogens geom
_atom_sites_solution_primary direct
_atom_sites_solution_secondary difmap
_audit_creation_method SHELXL-97
_cell_angle_alpha 90.00
_cell_angle_beta 90.00
_cell_angle_gamma 90.00
_cell_formula_units_Z 8
_cell_length_a 21.073(6)
_cell_length_b 7.448(2)
_cell_length_c 23.393(6)
_cell_measurement_reflns_used 1266
_cell_measurement_temperature 100(2)
_cell_measurement_theta_max 23.76
_cell_measurement_theta_min 2.83
_cell_volume 3671.6(17)
_computing_cell_refinement 'Bruker SAINT'
_computing_data_collection 'Bruker APEX 2'
_computing_data_reduction 'Bruker SAINT'
_computing_structure_refinement 'SHELXTL (Sheldrick, 2008)'
_computing_structure_solution 'SIR97 (Altomare, 1999)'
_diffrn_ambient_temperature 100(2)
_diffrn_measured_fraction_theta_full 0.999
_diffrn_measured_fraction_theta_max 0.997
_diffrn_measurement_device_type 'Bruker APEX II CCD diffractometer'
_diffrn_measurement_method '\w rotation with narrow frames'
_diffrn_radiation_monochromator 'silicon 111'
_diffrn_radiation_source 'Advanced Light Source station 11.3.1'
_diffrn_radiation_type synchrotron
_diffrn_radiation_wavelength 0.77490
_diffrn_reflns_av_R_equivalents 0.0757
_diffrn_reflns_av_sigmaI/netI 0.0514
_diffrn_reflns_limit_h_max 22
_diffrn_reflns_limit_h_min -22
_diffrn_reflns_limit_k_max 7
_diffrn_reflns_limit_k_min -7
_diffrn_reflns_limit_l_max 24
_diffrn_reflns_limit_l_min -21
_diffrn_reflns_number 12670
_diffrn_reflns_theta_full 24.05
_diffrn_reflns_theta_max 24.10
_diffrn_reflns_theta_min 2.84
_exptl_absorpt_coefficient_mu 0.128
_exptl_absorpt_correction_T_max 0.745
_exptl_absorpt_correction_T_min 0.516
_exptl_absorpt_correction_type multi-scan
_exptl_absorpt_process_details 'SADABS Bruker AXS Madison WI US'
_exptl_crystal_colour colourless
_exptl_crystal_density_diffrn 1.459
_exptl_crystal_density_method 'not measured'
_exptl_crystal_description needle
_exptl_crystal_F_000 1680
_exptl_crystal_size_max 0.11
_exptl_crystal_size_mid 0.02
_exptl_crystal_size_min 0.01
_refine_diff_density_max 0.171
_refine_diff_density_min -0.252
_refine_diff_density_rms 0.053
_refine_ls_extinction_method none
_refine_ls_goodness_of_fit_ref 0.992
_refine_ls_hydrogen_treatment mixed
_refine_ls_matrix_type full
_refine_ls_number_parameters 283
_refine_ls_number_reflns 2239
_refine_ls_number_restraints 0
_refine_ls_restrained_S_all 0.992
_refine_ls_R_factor_all 0.0782
_refine_ls_R_factor_gt 0.0454
_refine_ls_shift/su_max 0.000
_refine_ls_shift/su_mean 0.000
_refine_ls_structure_factor_coef Fsqd
_refine_ls_weighting_details 'calc w=1/[\s^2^(Fo^2^)+(0.0675P)^2^+0.0000P] where P=(Fo^2^+2Fc^2^)/3'
_refine_ls_weighting_scheme calc
_refine_ls_wR_factor_gt 0.1009
_refine_ls_wR_factor_ref 0.1156
_reflns_number_gt 1551
_reflns_number_total 2239
_reflns_threshold_expression >2sigma(I)
_cod_data_source_file c4sc02491e2.cif
_cod_data_source_block ibxx13
_cod_depositor_comments 'Adding full bibliography for 1517851--1517853.cif.'
_cod_original_sg_symbol_H-M Pbca
_cod_database_code 1517851

loop_
_symmetry_equiv_pos_as_xyz
'x, y, z'
'-x+1/2, -y, z+1/2'
'-x, y+1/2, -z+1/2'
'x+1/2, -y+1/2, -z'
'-x, -y, -z'
'x-1/2, y, -z-1/2'
'x, -y-1/2, z-1/2'
'-x-1/2, y-1/2, z'

loop_
_atom_site_label
_atom_site_type_symbol
_atom_site_fract_x
_atom_site_fract_y
_atom_site_fract_z
_atom_site_U_iso_or_equiv
_atom_site_adp_type
_atom_site_occupancy
_atom_site_symmetry_multiplicity
_atom_site_calc_flag
_atom_site_refinement_flags
O1 O 0.43259(10) 0.8152(3) 0.46324(10) 0.0306(6) Uani 1 1 d .
O2 O 0.38904(9) 0.7535(3) 0.56473(9) 0.0273(6) Uani 1 1 d .
H2 H 0.4079(17) 0.812(4) 0.4974(15) 0.041 Uiso 1 1 d .
O3 O 0.34105(10) 0.6600(3) 0.66171(11) 0.0351(6) Uani 1 1 d .
H3 H 0.3435(17) 0.691(5) 0.6227(16) 0.053 Uiso 1 1 d .
O4 O 0.75890(10) 0.6563(3) 0.43087(9) 0.0288(6) Uani 1 1 d .
H4 H 0.7904(17) 0.615(5) 0.4561(15) 0.043 Uiso 1 1 d .
O5 O 0.81294(9) 0.5098(3) 0.51820(9) 0.0267(6) Uani 1 1 d .
O6 O 0.86888(9) 0.3721(3) 0.60691(11) 0.0314(6) Uani 1 1 d .
H6 H 0.8644(17) 0.421(5) 0.5697(16) 0.047 Uiso 1 1 d .
N1 N 0.59596(11) 0.7011(3) 0.46618(11) 0.0219(7) Uani 1 1 d .
C1 C 0.54240(14) 0.7742(4) 0.44567(13) 0.0227(8) Uani 1 1 d .
C2 C 0.53833(14) 0.8512(4) 0.39191(14) 0.0254(8) Uani 1 1 d .
H2A H 0.4993 0.8985 0.3782 0.030 Uiso 1 1 calc R
C3 C 0.59266(15) 0.8574(4) 0.35855(15) 0.0272(8) Uani 1 1 d .
H3A H 0.5916 0.9108 0.3217 0.033 Uiso 1 1 calc R
C4 C 0.64862(14) 0.7846(4) 0.37970(14) 0.0261(8) Uani 1 1 d .
H4A H 0.6864 0.7876 0.3576 0.031 Uiso 1 1 calc R
C5 C 0.64835(14) 0.7082(4) 0.43319(13) 0.0217(8) Uani 1 1 d .
C6 C 0.48856(14) 0.7661(4) 0.48628(14) 0.0224(8) Uani 1 1 d .
C7 C 0.49552(14) 0.7148(4) 0.54076(13) 0.0237(8) Uani 1 1 d .
H7A H 0.5369 0.6854 0.5538 0.028 Uiso 1 1 calc R
C8 C 0.44370(15) 0.7019(4) 0.58054(14) 0.0253(8) Uani 1 1 d .
C9 C 0.45237(14) 0.6287(4) 0.63793(13) 0.0229(8) Uani 1 1 d .
C10 C 0.40077(15) 0.6084(4) 0.67575(15) 0.0291(9) Uani 1 1 d .
C11 C 0.40881(16) 0.5291(4) 0.72860(15) 0.0315(9) Uani 1 1 d .
H11A H 0.3733 0.5143 0.7531 0.038 Uiso 1 1 calc R
C12 C 0.46798(16) 0.4710(4) 0.74621(16) 0.0329(9) Uani 1 1 d .
H12A H 0.4730 0.4161 0.7826 0.039 Uiso 1 1 calc R
C13 C 0.51991(16) 0.4931(4) 0.71059(14) 0.0311(9) Uani 1 1 d .
H13A H 0.5608 0.4556 0.7229 0.037 Uiso 1 1 calc R
C14 C 0.51254(15) 0.5688(4) 0.65779(14) 0.0284(9) Uani 1 1 d .
H14A H 0.5486 0.5816 0.6337 0.034 Uiso 1 1 calc R
C15 C 0.70558(14) 0.6295(4) 0.46079(14) 0.0230(8) Uani 1 1 d .
C16 C 0.70323(14) 0.5456(4) 0.51149(14) 0.0228(8) Uani 1 1 d .
H16A H 0.6629 0.5260 0.5286 0.027 Uiso 1 1 calc R
C17 C 0.75876(14) 0.4842(4) 0.54099(13) 0.0229(8) Uani 1 1 d .
C18 C 0.75434(14) 0.3961(4) 0.59670(13) 0.0232(8) Uani 1 1 d .
C19 C 0.80918(14) 0.3463(4) 0.62762(14) 0.0256(8) Uani 1 1 d .
C20 C 0.80423(15) 0.2674(4) 0.68115(14) 0.0285(8) Uani 1 1 d .
H20A H 0.8416 0.2349 0.7013 0.034 Uiso 1 1 calc R
C21 C 0.74580(15) 0.2356(4) 0.70530(14) 0.0293(8) Uani 1 1 d .
H21A H 0.7428 0.1827 0.7422 0.035 Uiso 1 1 calc R
C22 C 0.69087(15) 0.2814(4) 0.67535(14) 0.0309(9) Uani 1 1 d .
H22A H 0.6504 0.2596 0.6918 0.037 Uiso 1 1 calc R
C23 C 0.69540(15) 0.3578(4) 0.62240(14) 0.0269(8) Uani 1 1 d .
H23A H 0.6576 0.3860 0.6022 0.032 Uiso 1 1 calc R

loop_
_atom_site_aniso_label
_atom_site_aniso_U_11
_atom_site_aniso_U_22
_atom_site_aniso_U_33
_atom_site_aniso_U_23
_atom_site_aniso_U_13
_atom_site_aniso_U_12
O1 0.0120(12) 0.0438(15) 0.0361(15) 0.0039(12) -0.0016(10) 0.0060(11)
O2 0.0113(12) 0.0291(13) 0.0414(14) 0.0012(11) -0.0005(10) 0.0019(10)
O3 0.0184(13) 0.0407(15) 0.0462(16) 0.0042(13) 0.0089(12) 0.0038(11)
O4 0.0131(12) 0.0376(14) 0.0357(14) 0.0032(12) 0.0016(11) -0.0007(10)
O5 0.0121(12) 0.0301(14) 0.0380(14) 0.0006(11) 0.0023(10) -0.0008(10)
O6 0.0143(12) 0.0404(15) 0.0396(15) 0.0053(12) -0.0013(11) 0.0002(11)
N1 0.0127(14) 0.0225(15) 0.0306(16) -0.0019(13) -0.0008(13) -0.0006(12)
C1 0.0200(18) 0.0211(17) 0.027(2) -0.0020(16) -0.0015(15) -0.0018(15)
C2 0.0152(17) 0.0272(19) 0.034(2) -0.0017(17) -0.0035(16) 0.0007(15)
C3 0.0264(19) 0.0238(19) 0.031(2) 0.0011(16) 0.0000(16) 0.0009(15)
C4 0.0177(18) 0.0264(19) 0.034(2) -0.0024(17) 0.0032(15) -0.0016(15)
C5 0.0192(17) 0.0207(17) 0.025(2) -0.0011(16) -0.0005(15) -0.0024(14)
C6 0.0150(17) 0.0183(18) 0.034(2) -0.0017(16) -0.0034(15) -0.0001(14)
C7 0.0130(17) 0.0274(19) 0.031(2) 0.0015(17) 0.0016(15) -0.0019(15)
C8 0.0189(19) 0.0210(18) 0.036(2) -0.0066(17) -0.0011(16) -0.0021(15)
C9 0.0188(18) 0.0211(18) 0.029(2) -0.0021(15) 0.0027(15) -0.0048(15)
C10 0.024(2) 0.025(2) 0.039(2) -0.0049(17) 0.0037(17) 0.0022(16)
C11 0.030(2) 0.028(2) 0.036(2) -0.0012(18) 0.0094(17) -0.0011(17)
C12 0.042(2) 0.024(2) 0.033(2) -0.0016(17) -0.0028(19) -0.0042(17)
C13 0.030(2) 0.031(2) 0.033(2) -0.0013(17) -0.0049(17) 0.0010(16)
C14 0.0203(18) 0.032(2) 0.032(2) -0.0029(18) 0.0004(16) -0.0003(15)
C15 0.0150(17) 0.0235(18) 0.031(2) -0.0038(17) 0.0027(16) -0.0015(15)
C16 0.0102(16) 0.0272(19) 0.031(2) 0.0001(17) -0.0006(15) -0.0024(15)
C17 0.0178(19) 0.0203(18) 0.031(2) -0.0062(16) -0.0003(16) 0.0011(14)
C18 0.0177(17) 0.0211(18) 0.0306(19) -0.0022(16) -0.0010(16) 0.0029(14)
C19 0.0162(18) 0.0232(19) 0.037(2) -0.0036(16) -0.0001(16) -0.0018(14)
C20 0.0266(19) 0.0251(19) 0.034(2) -0.0029(17) -0.0065(17) -0.0020(16)
C21 0.032(2) 0.0201(19) 0.036(2) 0.0019(16) 0.0023(17) -0.0010(16)
C22 0.0235(19) 0.027(2) 0.042(2) 0.0015(18) 0.0048(17) 0.0004(16)
C23 0.0176(18) 0.0251(19) 0.038(2) 0.0024(17) 0.0002(16) 0.0033(15)

loop_
_atom_type_symbol
_atom_type_description
_atom_type_scat_dispersion_real
_atom_type_scat_dispersion_imag
_atom_type_scat_source
C C -0.0020 0.0020 'WCROMER Program in WinGX L.Kissel & R.H.Pratt Acta Cryst A46 170 1990'
H H 0.0000 0.0000 'WCROMER Program in WinGX L.Kissel & R.H.Pratt Acta Cryst A46 170 1990'
N N -0.0031 0.0040 'WCROMER Program in WinGX L.Kissel & R.H.Pratt Acta Cryst A46 170 1990'
O O -0.0041 0.0074 'WCROMER Program in WinGX L.Kissel & R.H.Pratt Acta Cryst A46 170 1990'

loop_
_geom_angle_atom_site_label_1
_geom_angle_atom_site_label_2
_geom_angle_atom_site_label_3
_geom_angle
C6 O1 H2 98(2)
C10 O3 H3 105(2)
C15 O4 H4 102(2)
C19 O6 H6 107(2)
C1 N1 C5 117.9(3)
N1 C1 C2 123.0(3)
N1 C1 C6 113.5(3)
C2 C1 C6 123.5(3)
C1 C2 C3 118.3(3)
C1 C2 H2A 120.9
C3 C2 H2A 120.9
C2 C3 C4 119.2(3)
C2 C3 H3A 120.4
C4 C3 H3A 120.4
C5 C4 C3 118.8(3)
C5 C4 H4A 120.6
C3 C4 H4A 120.6
N1 C5 C4 122.7(3)
N1 C5 C15 113.6(3)
C4 C5 C15 123.7(3)
C7 C6 O1 123.7(3)
C7 C6 C1 122.6(3)
O1 C6 C1 113.7(3)
C6 C7 C8 123.5(3)
C6 C7 H7A 118.2
C8 C7 H7A 118.2
O2 C8 C7 118.7(3)
O2 C8 C9 119.6(3)
C7 C8 C9 121.7(3)
C10 C9 C14 116.7(3)
C10 C9 C8 121.4(3)
C14 C9 C8 121.9(3)
O3 C10 C11 116.9(3)
O3 C10 C9 122.2(3)
C11 C10 C9 120.9(3)
C10 C11 C12 120.8(3)
C10 C11 H11A 119.6
C12 C11 H11A 119.6
C11 C12 C13 119.7(3)
C11 C12 H12A 120.1
C13 C12 H12A 120.1
C14 C13 C12 120.2(3)
C14 C13 H13A 119.9
C12 C13 H13A 119.9
C13 C14 C9 121.7(3)
C13 C14 H14A 119.1
C9 C14 H14A 119.1
O4 C15 C16 124.2(3)
O4 C15 C5 113.2(3)
C16 C15 C5 122.5(3)
C15 C16 C17 123.0(3)
C15 C16 H16A 118.5
C17 C16 H16A 118.5
O5 C17 C16 118.8(3)
O5 C17 C18 119.8(3)
C16 C17 C18 121.4(3)
C23 C18 C19 116.7(3)
C23 C18 C17 121.8(3)
C19 C18 C17 121.5(3)
O6 C19 C20 116.8(3)
O6 C19 C18 122.5(3)
C20 C19 C18 120.8(3)
C21 C20 C19 120.7(3)
C21 C20 H20A 119.6
C19 C20 H20A 119.6
C20 C21 C22 119.6(3)
C20 C21 H21A 120.2
C22 C21 H21A 120.2
C23 C22 C21 119.9(3)
C23 C22 H22A 120.0
C21 C22 H22A 120.0
C22 C23 C18 122.2(3)
C22 C23 H23A 118.9
C18 C23 H23A 118.9

loop_
_geom_bond_atom_site_label_1
_geom_bond_atom_site_label_2
_geom_bond_distance
O1 C6 1.348(4)
O1 H2 0.95(4)
O2 C8 1.269(4)
O3 C10 1.356(4)
O3 H3 0.94(4)
O4 C15 1.339(4)
O4 H4 0.94(4)
O5 C17 1.274(3)
O6 C19 1.362(4)
O6 H6 0.95(4)
N1 C1 1.342(4)
N1 C5 1.348(4)
C1 C2 1.385(4)
C1 C6 1.481(4)
C2 C3 1.386(4)
C2 H2A 0.9500
C3 C4 1.389(4)
C3 H3A 0.9500
C4 C5 1.375(4)
C4 H4A 0.9500
C5 C15 1.488(4)
C6 C7 1.338(4)
C7 C8 1.438(4)
C7 H7A 0.9500
C8 C9 1.461(4)
C9 C10 1.410(4)
C9 C14 1.422(4)
C10 C11 1.380(5)
C11 C12 1.383(5)
C11 H11A 0.9500
C12 C13 1.385(5)
C12 H12A 0.9500
C13 C14 1.367(4)
C13 H13A 0.9500
C14 H14A 0.9500
C15 C16 1.342(4)
C16 C17 1.433(4)
C16 H16A 0.9500
C17 C18 1.462(4)
C18 C23 1.409(4)
C18 C19 1.413(4)
C19 C20 1.387(4)
C20 C21 1.375(4)
C20 H20A 0.9500
C21 C22 1.395(4)
C21 H21A 0.9500
C22 C23 1.366(4)
C22 H22A 0.9500
C23 H23A 0.9500

loop_
_geom_hbond_atom_site_label_D
_geom_hbond_atom_site_label_H
_geom_hbond_atom_site_label_A
_geom_hbond_distance_DH
_geom_hbond_distance_HA
_geom_hbond_distance_DA
_geom_hbond_angle_DHA
_geom_hbond_site_symmetry_A
O1 H2 O2 0.95(4) 1.68(4) 2.587(3) 157(3) .
O3 H3 O2 0.94(4) 1.73(4) 2.579(3) 149(3) .
O4 H4 O5 0.94(4) 1.72(4) 2.581(3) 151(3) .
O6 H6 O5 0.95(4) 1.75(4) 2.598(3) 147(3) .
O4 H4 O2 0.94(4) 2.35(4) 2.826(3) 111(2) 4_566
O1 H2 O5 0.95(4) 2.43(3) 2.871(3) 108(2) 4_466
